data_9000303
loop_
_publ_author_name
'Phillips, M. W.'
'Ribbe, P. H.'

_publ_section_title
;
 The structures of monoclinic potassium-rich feldspars
;
_journal_name_full 'American Mineralogist'
_journal_page_first 263
_journal_page_last 270
_journal_volume 58
_journal_year 1973
_chemical_formula_sum 'Al K O8 Si3'
_chemical_name_mineral Sanidine
_space_group_IT_number 12
_symmetry_space_group_name_Hall '-C 2y'
_symmetry_space_group_name_H-M 'C 1 2/m 1'
_cell_angle_alpha 90
_cell_angle_beta 115.99
_cell_angle_gamma 90
_cell_formula_units_Z 4
_cell_length_a 8.539
_cell_length_b 13.015
_cell_length_c 7.179
_cell_volume 717.154
_exptl_crystal_density_diffrn 2.578
_cod_original_formula_sum '(Si3 Al) K O8'
_cod_database_code 9000303

loop_
_symmetry_equiv_pos_as_xyz
x,y,z
1/2+x,1/2+y,z
x,-y,z
1/2+x,1/2-y,z
-x,y,-z
1/2-x,1/2+y,-z
-x,-y,-z
1/2-x,1/2-y,-z

loop_
_atom_site_aniso_label
_atom_site_aniso_U_11
_atom_site_aniso_U_22
_atom_site_aniso_U_33
_atom_site_aniso_U_12
_atom_site_aniso_U_13
_atom_site_aniso_U_23
Si1 0.00925 0.00944 0.00781 -0.00202 0.00351 -0.00085
Al1 0.00925 0.00944 0.00781 -0.00202 0.00351 -0.00085
Si2 0.00836 0.00687 0.00844 -0.00051 0.00301 -0.00043
Al2 0.00836 0.00687 0.00844 -0.00051 0.00301 -0.00043
K 0.01910 0.03089 0.02764 0.00000 0.00728 0.00000
OA(1) 0.02567 0.01630 0.01856 0.00000 0.01129 0.00000
OA(2) 0.01970 0.01116 0.02067 0.00000 0.00401 0.00000
OB 0.02089 0.02832 0.02489 -0.00405 0.01305 0.00043
OC 0.01582 0.01459 0.01920 -0.00253 0.00552 -0.00255
OD 0.01970 0.01802 0.01603 0.00101 0.00452 0.00085

loop_
_atom_site_label
_atom_site_fract_x
_atom_site_fract_y
_atom_site_fract_z
_atom_site_occupancy
_atom_site_type_symbol
_atom_site_attached_hydrogens
Si1 0.00940 0.18430 0.22390 0.71000 Si 0
Al1 0.00940 0.18430 0.22390 0.29000 Al 0
Si2 0.70790 0.11770 0.34440 0.79000 Si 0
Al2 0.70790 0.11770 0.34440 0.21000 Al 0
K 0.28390 0.00000 0.13660 1.00000 K 0
OA(1) 0.00000 0.14610 0.00000 1.00000 O 0
OA(2) 0.63300 0.00000 0.28510 1.00000 O 0
OB 0.82760 0.14530 0.22560 1.00000 O 0
OC 0.03300 0.31030 0.25720 1.00000 O 0
OD 0.18130 0.12650 0.40380 1.00000 O 0

loop_
_cod_changelog_entry_id
_cod_changelog_entry_author
_cod_changelog_entry_date
_cod_changelog_entry_text
1
;cod-tools version 3.8.0
Id: cif_guess_AMCSD_atom_types 9581 2023-05-17 12:35:41Z saulius
;
2023-05-23T09:13:32+03:00
;Derived atom types and hydrogen counts
from atom names that follow the AMCSD naming convention
(Wat == water, O-H == hydroxyl).
;
